data_7054921
loop_
_publ_author_name
'Marin, Luminita'
'van der Lee, Arie'
'Shova, Sergiu'
'Arvinte, Adina'
'Barboiu, Mihail'

_publ_section_title
;
 Molecular amorphous glasses toward large azomethine crystals with
 aggregation-induced emission
;
_journal_issue 8
_journal_name_full 'New J. Chem.'
_journal_page_first 6404
_journal_paper_doi 10.1039/C5NJ01052G
_journal_volume 39
_journal_year 2015
_chemical_formula_moiety 'C21 H26 N2 O3'
_chemical_formula_sum 'C21 H26 N2 O3'
_chemical_formula_weight 354.44
_space_group_IT_number 2
_symmetry_cell_setting triclinic
_symmetry_space_group_name_Hall '-P 1'
_symmetry_space_group_name_H-M 'P -1'
_atom_sites_solution_hydrogens difmap
_atom_sites_solution_primary iterative
_audit_update_record
;
2015-06-05 deposited with the CCDC.
2015-06-10 downloaded from the CCDC.
;
_cell_angle_alpha 95.744(13)
_cell_angle_beta 91.859(12)
_cell_angle_gamma 101.739(15)
_cell_formula_units_Z 2
_cell_length_a 4.6306(8)
_cell_length_b 8.8802(17)
_cell_length_c 23.893(3)
_cell_measurement_reflns_used 0
_cell_measurement_temperature 175
_cell_measurement_theta_max 0
_cell_measurement_theta_min 0
_cell_volume 955.7(3)
_computing_cell_refinement 'CrysAlisPro, (Agilent, 2011)'
_computing_data_collection 'Xcalibur, (Oxford Diffraction, 2002)'
_computing_data_reduction 'CrysAlisPro, (Agilent, 2011)'
_computing_molecular_graphics 'CAMERON (Watkin et al., 1996)'
_computing_publication_material 'CRYSTALS (Betteridge et al., 2003)'
_computing_structure_refinement 'CRYSTALS (Betteridge et al., 2003)'
_computing_structure_solution 'Superflip (Palatinus & Chapuis, 2007)'
_diffrn_ambient_temperature 175
_diffrn_detector_area_resol_mean 16.1593
_diffrn_measured_fraction_theta_full 0.999
_diffrn_measured_fraction_theta_max 0.833
_diffrn_measurement_details
;
  1 omega  -23.00   25.00   1.0000  100.0000
omega____ theta____ kappa____ phi______ frames
    -      -17.0127  -99.0000   30.0000 48

  2 omega   36.00   88.00   1.0000  100.0000
omega____ theta____ kappa____ phi______ frames
    -       19.5908 -178.0000   60.0000 52

  3 omega   -6.00   87.00   1.0000  100.0000
omega____ theta____ kappa____ phi______ frames
    -       19.5908   38.0000 -150.0000 93

  4 omega   -2.00   43.00   1.0000  100.0000
omega____ theta____ kappa____ phi______ frames
    -       19.5908   57.0000  -60.0000 45

  5 omega  -36.00   64.00   1.0000  100.0000
omega____ theta____ kappa____ phi______ frames
    -       19.5908  -19.0000    0.0000 100

;
_diffrn_measurement_device Area
_diffrn_measurement_device_type 'Xcalibur, Eos'
_diffrn_measurement_method \w
_diffrn_orient_matrix_UB_11 -0.0728331000
_diffrn_orient_matrix_UB_12 0.0560836000
_diffrn_orient_matrix_UB_13 -0.0097944000
_diffrn_orient_matrix_UB_21 0.0476894000
_diffrn_orient_matrix_UB_22 -0.0160152000
_diffrn_orient_matrix_UB_23 -0.0274646000
_diffrn_orient_matrix_UB_31 -0.1302676000
_diffrn_orient_matrix_UB_32 -0.0577369000
_diffrn_orient_matrix_UB_33 -0.0065263000
_diffrn_radiation_monochromator graphite
_diffrn_radiation_source 'Enhance (Mo) X-ray Source'
_diffrn_radiation_type 'Mo K\a'
_diffrn_radiation_wavelength 0.71073
_diffrn_reflns_av_R_equivalents 0.084
_diffrn_reflns_av_unetI/netI 0.078
_diffrn_reflns_limit_h_max 5
_diffrn_reflns_limit_h_min -5
_diffrn_reflns_limit_k_max 11
_diffrn_reflns_limit_k_min -11
_diffrn_reflns_limit_l_max 29
_diffrn_reflns_limit_l_min -30
_diffrn_reflns_number 7017
_diffrn_reflns_theta_full 25.099
_diffrn_reflns_theta_max 29.184
_diffrn_reflns_theta_min 1.716
_diffrn_standards_number 0
_exptl_absorpt_coefficient_mu 0.083
_exptl_absorpt_correction_T_max 1.00
_exptl_absorpt_correction_T_min 0.99
_exptl_absorpt_correction_type multi-scan
_exptl_absorpt_process_details 'CrysAlisPro, (Agilent, 2011)'
_exptl_crystal_colour yellow
_exptl_crystal_density_diffrn 1.232
_exptl_crystal_density_method 'not measured'
_exptl_crystal_description needle
_exptl_crystal_F_000 380
_exptl_crystal_size_max 0.250
_exptl_crystal_size_mid 0.080
_exptl_crystal_size_min 0.050
_refine_diff_density_max 0.44
_refine_diff_density_min -0.32
_refine_ls_extinction_method None
_refine_ls_goodness_of_fit_ref 1.0036
_refine_ls_hydrogen_treatment constr
_refine_ls_matrix_type full
_refine_ls_number_parameters 236
_refine_ls_number_reflns 1866
_refine_ls_number_restraints 8
_refine_ls_R_factor_all 0.2757
_refine_ls_R_factor_gt 0.0836
_refine_ls_shift/su_max 0.0000773
_refine_ls_shift/su_mean 0.0000100
_refine_ls_structure_factor_coef F
_refine_ls_weighting_details
;
 Method, part 1, Chebychev polynomial, (Watkin, 1994, Prince, 1982) 
 [weight] = 1.0/[A~0~*T~0~(x)+A~1~*T~1~(x) ... +A~n-1~]*T~n-1~(x)] 
 where A~i~ are the Chebychev coefficients listed below and x= Fcalc/Fmax 
 Method = Robust Weighting (Prince, 1982) 
 W = [weight] * [1-(deltaF/6*sigmaF)^2^]^2^ 
 A~i~ are: 
 16.9 -6.25 14.3 
;
_refine_ls_weighting_scheme calc
_refine_ls_wR_factor_all 0.1788
_refine_ls_wR_factor_gt 0.0897
_refine_ls_wR_factor_ref 0.0897
_reflns_limit_h_max 5
_reflns_limit_h_min -5
_reflns_limit_k_max 11
_reflns_limit_k_min -11
_reflns_limit_l_max 29
_reflns_limit_l_min -30
_reflns_number_gt 1686
_reflns_number_total 4096
_reflns_threshold_expression I>2.0\s(I)
_oxford_diffrn_Wilson_B_factor 0.00
_oxford_diffrn_Wilson_scale 0.00
_oxford_refine_ls_r_factor_ref 0.0836
_oxford_refine_ls_scale 2.728(14)
_oxford_reflns_number_all 7017
_oxford_reflns_threshold_expression_ref I>2.0\s(I)
_cod_data_source_file c5nj01052g1.cif
_cod_data_source_block 2
_cod_depositor_comments 'Adding full bibliography for 7054919--7054928.cif.'
_cod_original_cell_volume 955.71(11)
_cod_original_sg_symbol_H-M 'P -1 '
_cod_database_code 7054921
_montpellier_reflns_maxres 1.08
_montpellier_reflns_completeness_maxres 90.89
_montpellier_reflns_redundancy_maxres 1.67

loop_
_symmetry_equiv_pos_as_xyz
x,y,z
-x,-y,-z

loop_
_atom_site_label
_atom_site_type_symbol
_atom_site_fract_x
_atom_site_fract_y
_atom_site_fract_z
_atom_site_U_iso_or_equiv
_atom_site_occupancy
_atom_site_adp_type
_atom_site_refinement_flags_posn
_atom_site_refinement_flags_adp
O1 O 0.5409(10) 0.3183(6) 0.30502(18) 0.0400 1.0000 Uani . .
C2 C 0.6684(15) 0.2977(8) 0.3544(3) 0.0269 1.0000 Uani . U
C3 C 0.9159(15) 0.4080(8) 0.3768(3) 0.0355 1.0000 Uani . U
C4 C 1.0561(13) 0.3908(8) 0.4268(3) 0.0308 1.0000 Uani . U
C5 C 0.9417(14) 0.2672(9) 0.4554(3) 0.0295 1.0000 Uani . U
N6 N 1.0821(14) 0.2483(8) 0.5086(3) 0.0419 1.0000 Uani . U
O7 O 1.3204(12) 0.3328(7) 0.5244(2) 0.0524 1.0000 Uani . .
O8 O 0.9579(13) 0.1471(8) 0.5367(2) 0.0748 1.0000 Uani . .
C9 C 0.6974(15) 0.1534(8) 0.4340(3) 0.0303 1.0000 Uani . U
C10 C 0.5572(15) 0.1693(8) 0.3839(3) 0.0244 1.0000 Uani . .
C11 C 0.3010(15) 0.0528(8) 0.3603(3) 0.0264 1.0000 Uani . .
N12 N 0.1576(11) 0.0648(7) 0.3153(2) 0.0224 1.0000 Uani . .
C13 C -0.0922(15) -0.0494(8) 0.2940(3) 0.0233 1.0000 Uani . .
C14 C -0.2188(14) -0.1766(8) 0.3211(3) 0.0282 1.0000 Uani . .
C15 C -0.4624(15) -0.2820(9) 0.2947(3) 0.0333 1.0000 Uani . .
C16 C -0.5852(15) -0.2644(9) 0.2428(3) 0.0306 1.0000 Uani . .
C17 C -0.8400(13) -0.3875(8) 0.2141(3) 0.0310 1.0000 Uani . .
C18 C -0.7287(14) -0.5159(8) 0.1805(3) 0.0284 1.0000 Uani . .
C19 C -0.9771(14) -0.6460(8) 0.1523(3) 0.0276 1.0000 Uani . .
C20 C -0.8675(13) -0.7838(8) 0.1251(3) 0.0284 1.0000 Uani . .
C21 C -1.1093(15) -0.9125(8) 0.0959(3) 0.0321 1.0000 Uani . .
C22 C -1.0059(16) -1.0595(8) 0.0778(3) 0.0373 1.0000 Uani . .
C23 C -1.2400(16) -1.1941(8) 0.0508(3) 0.0421 1.0000 Uani . .
C24 C -1.1273(18) -1.3402(9) 0.0341(4) 0.0568 1.0000 Uani . .
H243 H -1.2837 -1.4208 0.0173 0.0861 1.0000 Uiso R .
H242 H -1.0439 -1.3747 0.0667 0.0862 1.0000 Uiso R .
H241 H -0.9764 -1.3183 0.0077 0.0861 1.0000 Uiso R .
H232 H -1.3956 -1.2191 0.0768 0.0533 1.0000 Uiso R .
H231 H -1.3192 -1.1610 0.0172 0.0532 1.0000 Uiso R .
H221 H -0.9226 -1.0935 0.1109 0.0434 1.0000 Uiso R .
H222 H -0.8523 -1.0377 0.0516 0.0430 1.0000 Uiso R .
H212 H -1.2670 -0.9361 0.1215 0.0402 1.0000 Uiso R .
H211 H -1.1866 -0.8762 0.0630 0.0404 1.0000 Uiso R .
H201 H -0.7641 -0.8274 0.1539 0.0364 1.0000 Uiso R .
H202 H -0.7292 -0.7461 0.0973 0.0362 1.0000 Uiso R .
H192 H -1.1144 -0.6837 0.1805 0.0329 1.0000 Uiso R .
H191 H -1.0795 -0.6018 0.1244 0.0332 1.0000 Uiso R .
H182 H -0.6083 -0.5628 0.2050 0.0363 1.0000 Uiso R .
H181 H -0.6076 -0.4715 0.1516 0.0360 1.0000 Uiso R .
H171 H -0.9664 -0.4328 0.2425 0.0412 1.0000 Uiso R .
H172 H -0.9553 -0.3397 0.1892 0.0413 1.0000 Uiso R .
C25 C -0.4602(15) -0.1335(9) 0.2179(3) 0.0359 1.0000 Uani . .
C26 C -0.2170(15) -0.0287(8) 0.2428(3) 0.0294 1.0000 Uani . .
H261 H -0.1377 0.0578 0.2249 0.0349 1.0000 Uiso R .
H251 H -0.5423 -0.1168 0.1839 0.0415 1.0000 Uiso R .
H151 H -0.5429 -0.3681 0.3131 0.0392 1.0000 Uiso R .
H141 H -0.1410 -0.1929 0.3559 0.0363 1.0000 Uiso R .
H111 H 0.2398 -0.0333 0.3796 0.0300 1.0000 Uiso R .
H91 H 0.6304 0.0707 0.4542 0.0418 1.0000 Uiso R .
H41 H 1.2241 0.4612 0.4414 0.0371 1.0000 Uiso R .
H31 H 0.9883 0.4921 0.3569 0.0441 1.0000 Uiso R .
H11 H 0.4145 0.2381 0.3017 0.0613 1.0000 Uiso R .

loop_
_atom_site_aniso_label
_atom_site_aniso_U_11
_atom_site_aniso_U_22
_atom_site_aniso_U_33
_atom_site_aniso_U_23
_atom_site_aniso_U_13
_atom_site_aniso_U_12
O1 0.038(3) 0.041(3) 0.036(3) 0.020(2) -0.006(2) -0.011(3)
C2 0.023(4) 0.033(5) 0.025(4) -0.004(3) 0.003(3) 0.009(4)
C3 0.030(4) 0.031(5) 0.039(4) 0.002(3) 0.006(3) -0.007(4)
C4 0.008(4) 0.040(4) 0.037(4) -0.008(3) 0.006(2) -0.010(3)
C5 0.020(4) 0.040(4) 0.022(3) -0.010(3) 0.004(3) -0.004(3)
N6 0.031(4) 0.060(5) 0.029(3) -0.008(3) -0.004(3) 0.002(4)
O7 0.037(3) 0.067(4) 0.043(3) -0.002(3) -0.019(3) -0.006(3)
O8 0.071(4) 0.101(5) 0.035(3) 0.026(3) -0.019(3) -0.026(4)
C9 0.026(4) 0.038(5) 0.022(4) 0.009(3) -0.003(3) -0.006(3)
C10 0.023(4) 0.029(5) 0.021(4) -0.002(4) 0.001(3) 0.005(4)
C11 0.020(4) 0.026(5) 0.031(4) 0.001(4) 0.003(4) 0.001(4)
N12 0.012(3) 0.034(4) 0.020(3) -0.002(3) -0.001(3) 0.006(3)
C13 0.015(4) 0.036(5) 0.022(4) 0.002(3) 0.002(3) 0.011(3)
C14 0.029(4) 0.033(5) 0.020(4) 0.004(3) -0.008(3) 0.000(4)
C15 0.029(4) 0.036(5) 0.036(4) -0.002(4) 0.000(4) 0.012(4)
C16 0.021(4) 0.037(5) 0.033(4) -0.008(4) -0.002(3) 0.011(4)
C17 0.014(4) 0.038(5) 0.034(4) -0.006(4) 0.002(3) -0.008(4)
C18 0.027(4) 0.029(4) 0.022(3) -0.007(3) 0.001(3) -0.007(3)
C19 0.025(4) 0.036(4) 0.023(3) 0.006(3) -0.003(3) 0.007(3)
C20 0.016(4) 0.035(5) 0.031(4) -0.006(3) 0.004(3) 0.003(3)
C21 0.025(4) 0.040(5) 0.027(4) -0.003(3) -0.001(3) 0.000(4)
C22 0.042(5) 0.030(5) 0.035(4) -0.010(3) -0.001(4) 0.005(4)
C23 0.046(5) 0.033(5) 0.047(5) 0.009(4) 0.002(4) 0.004(4)
C24 0.057(5) 0.030(5) 0.074(6) -0.019(4) -0.007(5) -0.001(4)
C25 0.032(5) 0.042(5) 0.034(4) 0.000(4) -0.009(4) 0.012(4)
C26 0.022(4) 0.033(5) 0.029(4) 0.014(4) 0.003(3) -0.009(3)

loop_
_atom_type_symbol
_atom_type_scat_dispersion_real
_atom_type_scat_dispersion_imag
_atom_type_scat_Cromer_Mann_a1
_atom_type_scat_Cromer_Mann_b1
_atom_type_scat_Cromer_Mann_a2
_atom_type_scat_Cromer_Mann_b2
_atom_type_scat_Cromer_Mann_a3
_atom_type_scat_Cromer_Mann_b3
_atom_type_scat_Cromer_Mann_a4
_atom_type_scat_Cromer_Mann_b4
_atom_type_scat_Cromer_Mann_c
_atom_type_scat_source
C 0.0033 0.0016 2.3100 20.8439 1.0200 10.2075 1.5886 0.5687 0.8650 51.6512 0.2156 'International Tables Vol C 4.2.6.8 and 6.1.1.4'
H 0.0000 0.0000 0.4930 10.5109 0.3229 26.1257 0.1402 3.1424 0.0408 57.7998 0.0030 'International Tables Vol C 4.2.6.8 and 6.1.1.4'
N 0.0061 0.0033 12.2126 0.0057 3.1322 9.8933 2.0125 28.9975 1.1663 0.5826 -11.5290 'International Tables Vol C 4.2.6.8 and 6.1.1.4'
O 0.0106 0.0060 3.0485 13.2771 2.2868 5.7011 1.5463 0.3239 0.8670 32.9089 0.2508 'International Tables Vol C 4.2.6.8 and 6.1.1.4'

loop_
_montpellier_diffrn_reflns_class_number
_montpellier_diffrn_reflns_class_d_res_high
_montpellier_diffrn_reflns_class_d_res_low
_montpellier_diffrn_reflns_class_redundancy
_montpellier_diffrn_reflns_class_av_i/ui
_diffrn_reflns_class_av_R_eq
_montpellier_diffrn_reflns_class_completeness_shell
_montpellier_diffrn_reflns_class_cumul_completeness
0 100.0 1.75 2.2 16.39 0.043 96.0 95.99
1 1.75 1.38 1.6 4.12 0.120 91.1 93.49
2 1.38 1.20 1.5 2.82 0.102 92.8 93.25
3 1.20 1.08 1.4 2.35 0.099 84.5 90.89
4 1.08 1.00 1.3 1.90 0.143 87.8 90.25
5 1.00 0.94 1.2 1.21 0.275 87.3 89.75
6 0.94 0.88 1.2 0.98 0.421 76.2 87.53
7 0.88 0.84 1.2 0.67 0.635 76.9 86.04
8 0.84 0.81 1.1 0.69 0.548 78.2 85.09
9 0.81 0.73 1.1 0.45 0.488 26.4 69.51

loop_
_geom_angle_atom_site_label_1
_geom_angle_atom_site_label_2
_geom_angle_atom_site_label_3
_geom_angle
_geom_angle_publ_flag
C2 O1 H11 97.2 no
O1 C2 C3 118.3(7) yes
O1 C2 C10 121.8(6) yes
C3 C2 C10 119.8(7) yes
C2 C3 C4 120.4(8) yes
C2 C3 H31 119.1 no
C4 C3 H31 120.4 no
C3 C4 C5 119.0(6) yes
C3 C4 H41 121.1 no
C5 C4 H41 119.9 no
C4 C5 N6 120.0(6) yes
C4 C5 C9 122.3(6) yes
N6 C5 C9 117.7(7) yes
C5 N6 O7 119.2(7) yes
C5 N6 O8 118.9(6) yes
O7 N6 O8 121.9(6) yes
C5 C9 C10 119.0(7) yes
C5 C9 H91 119.6 no
C10 C9 H91 121.4 no
C2 C10 C9 119.4(6) yes
C2 C10 C11 120.0(6) yes
C9 C10 C11 120.6(7) yes
C10 C11 N12 123.0(7) yes
C10 C11 H111 117.9 no
N12 C11 H111 119.0 no
C11 N12 C13 121.5(7) yes
N12 C13 C14 124.9(6) yes
N12 C13 C26 116.0(7) yes
C14 C13 C26 119.1(7) yes
C13 C14 C15 118.8(7) yes
C13 C14 H141 121.0 no
C15 C14 H141 120.1 no
C14 C15 C16 122.6(8) yes
C14 C15 H151 118.0 no
C16 C15 H151 119.4 no
C15 C16 C17 120.6(8) yes
C15 C16 C25 117.0(7) yes
C17 C16 C25 122.3(7) yes
C16 C17 C18 111.4(6) yes
C16 C17 H171 109.6 no
C18 C17 H171 108.3 no
C16 C17 H172 109.2 no
C18 C17 H172 109.4 no
H171 C17 H172 109.0 no
C17 C18 C19 113.6(5) yes
C17 C18 H182 109.9 no
C19 C18 H182 107.4 no
C17 C18 H181 108.3 no
C19 C18 H181 108.8 no
H182 C18 H181 108.7 no
C18 C19 C20 113.6(5) yes
C18 C19 H192 109.6 no
C20 C19 H192 107.2 no
C18 C19 H191 107.0 no
C20 C19 H191 110.1 no
H192 C19 H191 109.3 no
C19 C20 C21 114.4(6) yes
C19 C20 H201 109.2 no
C21 C20 H201 108.1 no
C19 C20 H202 107.3 no
C21 C20 H202 108.5 no
H201 C20 H202 109.2 no
C20 C21 C22 113.8(6) yes
C20 C21 H212 108.6 no
C22 C21 H212 108.5 no
C20 C21 H211 108.6 no
C22 C21 H211 108.5 no
H212 C21 H211 108.8 no
C21 C22 C23 116.2(6) yes
C21 C22 H221 107.9 no
C23 C22 H221 107.0 no
C21 C22 H222 109.0 no
C23 C22 H222 108.1 no
H221 C22 H222 108.4 no
C22 C23 C24 114.4(6) yes
C22 C23 H232 109.3 no
C24 C23 H232 107.8 no
C22 C23 H231 106.9 no
C24 C23 H231 108.4 no
H232 C23 H231 109.9 no
C23 C24 H243 110.8 no
C23 C24 H242 110.1 no
H243 C24 H242 108.7 no
C23 C24 H241 109.0 no
H243 C24 H241 109.5 no
H242 C24 H241 108.7 no
C16 C25 C26 121.4(7) yes
C16 C25 H251 118.9 no
C26 C25 H251 119.7 no
C25 C26 C13 121.0(8) yes
C25 C26 H261 119.3 no
C13 C26 H261 119.7 no

loop_
_geom_bond_atom_site_label_1
_geom_bond_atom_site_label_2
_geom_bond_distance
_geom_bond_publ_flag
O1 C2 1.348(8) yes
O1 H11 0.820 no
C2 C3 1.400(9) yes
C2 C10 1.417(9) yes
C3 C4 1.377(10) yes
C3 H31 0.936 no
C4 C5 1.374(9) yes
C4 H41 0.927 no
C5 N6 1.450(9) yes
C5 C9 1.398(9) yes
N6 O7 1.226(7) yes
N6 O8 1.234(8) yes
C9 C10 1.377(9) yes
C9 H91 0.925 no
C10 C11 1.462(9) yes
C11 N12 1.270(8) yes
C11 H111 0.933 no
N12 C13 1.416(8) yes
C13 C14 1.394(9) yes
C13 C26 1.380(9) yes
C14 C15 1.398(9) yes
C14 H141 0.932 no
C15 C16 1.385(9) yes
C15 H151 0.937 no
C16 C17 1.526(9) yes
C16 C25 1.388(10) yes
C17 C18 1.514(9) yes
C17 H171 0.975 no
C17 H172 0.970 no
C18 C19 1.537(8) yes
C18 H182 0.975 no
C18 H181 0.968 no
C19 C20 1.513(9) yes
C19 H192 0.977 no
C19 H191 0.966 no
C20 C21 1.523(9) yes
C20 H201 0.979 no
C20 H202 0.974 no
C21 C22 1.508(9) yes
C21 H212 0.972 no
C21 H211 0.964 no
C22 C23 1.514(9) yes
C22 H221 0.971 no
C22 H222 0.965 no
C23 C24 1.516(10) yes
C23 H232 0.973 no
C23 H231 0.968 no
C24 H243 0.954 no
C24 H242 0.964 no
C24 H241 0.959 no
C25 C26 1.381(9) yes
C25 H251 0.924 no
C26 H261 0.932 no

loop_
_geom_hbond_atom_site_label_D
_geom_hbond_atom_site_label_H
_geom_hbond_atom_site_label_A
_geom_hbond_site_symmetry_A
_geom_hbond_angle_DHA
_geom_hbond_distance_DH
_geom_hbond_distance_HA
_geom_hbond_distance_DA
_geom_hbond_publ_flag
C11 H111 O8 2_656 150.5(2) 0.933 2.451 3.294(10) yes
C4 H41 O7 2_866 175.7(2) 0.927 2.546 3.471(10) yes
O1 H11 C11 . 130.7(2) 0.820 2.258 2.862(10) yes
O1 H11 N12 . 164.0(2) 0.820 1.808 2.606(10) yes

loop_
_oxford_twin_element_scale_factors
0.523(3)
0.477(3)

loop_
_diffrn_oxdiff_twin_id
_diffrn_oxdiff_twin_ratio
_diffrn_oxdiff_twin_reflns_isolated
_diffrn_oxdiff_twin_reflns_overlapped
1 0.5163 4218 2398
2 0.4837 4226 2398
